data_7160378
loop_
_publ_author_name
'Yadav, Yogesh'
'Singh, Kavita'
'Tyagi, Rajdeep'
'Sagar, Ram'

_publ_section_title
;
 Organobase-catalyzed efficient synthesis of 4-acyl-5-aryl tri-substituted
 triazole linked <i>N</i>-glycosides as glycohybrids.
;
_journal_issue 12
_journal_name_full 'Organic &amp; biomolecular chemistry'
_journal_page_first 2904
_journal_page_last 2917
_journal_paper_doi 10.1039/d4ob01971g
_journal_volume 23
_journal_year 2025
_chemical_absolute_configuration unk
_chemical_formula_moiety 'C25 H25 Cl N3 O11, 1[CHCl3]'
_chemical_formula_sum 'C26 H26 Cl4 N3 O11'
_chemical_formula_weight 698.30
_space_group_crystal_system orthorhombic
_space_group_IT_number 18
_space_group_name_Hall 'P 2 2ab'
_space_group_name_H-M_alt 'P 21 21 2'
_atom_sites_solution_hydrogens geom
_audit_block_doi 10.5517/ccdc.csd.cc2m4b59
_audit_creation_date 2025-01-06
_audit_creation_method
;
Olex2 1.5
(compiled 2023.08.24 svn.re1ec1418 for OlexSys, GUI svn.r6817)
;
_audit_update_record
;
2025-01-15 deposited with the CCDC.	2025-02-14 downloaded from the CCDC.
;
_cell_angle_alpha 90
_cell_angle_beta 90
_cell_angle_gamma 90
_cell_formula_units_Z 4
_cell_length_a 28.092(2)
_cell_length_b 10.0764(8)
_cell_length_c 11.5164(9)
_cell_measurement_reflns_used 7864
_cell_measurement_temperature 300.00
_cell_measurement_theta_max 25.35
_cell_measurement_theta_min 2.29
_cell_volume 3259.9(4)
_computing_cell_refinement 'SAINT V8.40B (?, 2016)'
_computing_data_reduction 'SAINT V8.40B (?, 2016)'
_computing_molecular_graphics 'Olex2 1.5 (Dolomanov et al., 2009)'
_computing_publication_material 'Olex2 1.5 (Dolomanov et al., 2009)'
_computing_structure_refinement 'XL  (Sheldrick, 2008)'
_diffrn_ambient_temperature 300.00
_diffrn_measured_fraction_theta_full 0.992
_diffrn_measured_fraction_theta_max 0.992
_diffrn_measurement_device_type 'Bruker APEX-II CCD'
_diffrn_measurement_method '\f and \w scans'
_diffrn_radiation_type MoK\a
_diffrn_radiation_wavelength 0.71073
_diffrn_reflns_av_R_equivalents 0.0542
_diffrn_reflns_av_unetI/netI 0.0540
_diffrn_reflns_Laue_measured_fraction_full 0.992
_diffrn_reflns_Laue_measured_fraction_max 0.992
_diffrn_reflns_limit_h_max 35
_diffrn_reflns_limit_h_min -37
_diffrn_reflns_limit_k_max 13
_diffrn_reflns_limit_k_min -11
_diffrn_reflns_limit_l_max 15
_diffrn_reflns_limit_l_min -15
_diffrn_reflns_number 28000
_diffrn_reflns_point_group_measured_fraction_full 0.995
_diffrn_reflns_point_group_measured_fraction_max 0.993
_diffrn_reflns_theta_full 25.242
_diffrn_reflns_theta_max 28.346
_diffrn_reflns_theta_min 2.782
_diffrn_source_current 1.0
_diffrn_source_power 0.05
_diffrn_source_voltage 50.0
_diffrn_standards_number 0
_exptl_absorpt_coefficient_mu 0.423
_exptl_absorpt_correction_T_max 0.7457
_exptl_absorpt_correction_T_min 0.5701
_exptl_absorpt_correction_type none
_exptl_absorpt_process_details
;
SADABS-2016/2 (Bruker,2016/2) was used for absorption correction.
wR2(int) was 0.1375 before and 0.0651 after correction.
The Ratio of minimum to maximum transmission is 0.7645.
The \l/2 correction factor is Not present.
;
_exptl_crystal_density_diffrn 1.423
_exptl_crystal_description unk
_exptl_crystal_F_000 1436
_refine_diff_density_max 0.209
_refine_diff_density_min -0.163
_refine_diff_density_rms 0.033
_refine_ls_abs_structure_details
;
 Flack x determined using 1675 quotients [(I+)-(I-)]/[(I+)+(I-)]
 (Parsons, Flack and Wagner, Acta Cryst. B69 (2013) 249-259).
;
_refine_ls_abs_structure_Flack 0.05(4)
_refine_ls_extinction_method none
_refine_ls_goodness_of_fit_ref 1.026
_refine_ls_hydrogen_treatment constr
_refine_ls_matrix_type full
_refine_ls_number_parameters 366
_refine_ls_number_reflns 8104
_refine_ls_number_restraints 0
_refine_ls_restrained_S_all 1.026
_refine_ls_R_factor_all 0.0863
_refine_ls_R_factor_gt 0.0492
_refine_ls_shift/su_max 0.000
_refine_ls_shift/su_mean 0.000
_refine_ls_structure_factor_coef Fsqd
_refine_ls_weighting_details 'w=1/[\s^2^(Fo^2^)+(0.0710P)^2^] where P=(Fo^2^+2Fc^2^)/3'
_refine_ls_weighting_scheme calc
_refine_ls_wR_factor_gt 0.1233
_refine_ls_wR_factor_ref 0.1412
_reflns_Friedel_coverage 0.786
_reflns_Friedel_fraction_full 0.998
_reflns_Friedel_fraction_max 0.996
_reflns_number_gt 5142
_reflns_number_total 8104
_reflns_threshold_expression 'I > 2\s(I)'
_cod_data_source_file d4ob01971g2.cif
_cod_data_source_block hjk_0ma_a
_cod_depositor_comments 'Adding full bibliography for 7160378.cif.'
_cod_original_cell_volume 3259.9(5)
_cod_database_code 7160378
_shelx_shelxl_version_number 2019/1
_shelx_space_group_comment
;
The symmetry employed for this shelxl refinement is uniquely defined
by the following loop, which should always be used as a source of
symmetry information in preference to the above space-group names.
They are only intended as comments.
;
_olex2_refinement_description
;
1. Fixed Uiso
 At 1.2 times of:
  All C(H) groups, All C(H,H) groups
 At 1.5 times of:
  All C(H,H,H) groups
2.a Ternary CH refined with riding coordinates:
 C12(H12), C13(H13), C14(H14), C15(H15), C16(H16)
2.b Secondary CH2 refined with riding coordinates:
 C10(H10A,H10B), C20(H20A,H20B)
2.c Aromatic/amide H refined with riding coordinates:
 C2(H2), C3(H3), C5(H5), C6(H6)
2.d Idealised Me refined as rotating group:
 C11(H11A,H11B,H11C), C22(H22A,H22B,H22C), C23(H23A,H23B,H23C), C24(H24A,H24B,
 H24C), C25(H25A,H25B,H25C)
;
_smtbx_masks_special_details
;
A solvent mask was calculated and 184 electrons were 
found in a volume of 646\%A^3^ in 2 voids per unit cell. 
This is consistent with the presence of 
1[CHCl3] per Asymmetric Unit 
which account for 232 electrons 
per unit cell.
;
_smtbx_masks_void_probe_radius 1.2
_smtbx_masks_void_truncation_radius 1.2
_olex2_submission_special_instructions 'No special instructions were received'

loop_
_space_group_symop_operation_xyz
'x, y, z'
'-x, -y, z'
'-x+1/2, y+1/2, -z'
'x+1/2, -y+1/2, -z'

loop_
_atom_site_label
_atom_site_type_symbol
_atom_site_fract_x
_atom_site_fract_y
_atom_site_fract_z
_atom_site_U_iso_or_equiv
_atom_site_adp_type
_atom_site_occupancy
_atom_site_site_symmetry_order
_atom_site_calc_flag
_atom_site_refinement_flags_posn
_atom_site_refinement_flags_adp
_atom_site_refinement_flags_occupancy
_atom_site_disorder_assembly
_atom_site_disorder_group
Cl1 Cl 0.11506(4) 0.55275(11) 1.16008(9) 0.0824(3) Uani 1 1 d . . . . .
O2 O 0.43081(14) 0.4092(4) 0.5019(3) 0.1272(14) Uani 1 1 d . . . . .
O3 O 0.20467(9) 1.1579(2) 0.7492(2) 0.0719(7) Uani 1 1 d . . . . .
O4 O 0.29513(7) 0.5560(2) 0.72017(17) 0.0525(5) Uani 1 1 d . . . . .
O5 O 0.18621(11) 1.0627(3) 0.9178(2) 0.0898(9) Uani 1 1 d . . . . .
O6 O 0.38018(8) 0.5558(2) 0.86032(17) 0.0576(5) Uani 1 1 d . . . . .
O7 O 0.42123(14) 0.6734(4) 0.9891(3) 0.1263(14) Uani 1 1 d . . . . .
O8 O 0.43567(8) 0.6782(3) 0.6994(2) 0.0744(7) Uani 1 1 d . . . . .
O9 O 0.38548(9) 0.5912(3) 0.49390(19) 0.0736(7) Uani 1 1 d . . . . .
O10 O 0.31800(10) 0.3357(3) 0.5688(2) 0.0737(7) Uani 1 1 d . . . . .
O11 O 0.3062(2) 0.2458(5) 0.3982(3) 0.174(2) Uani 1 1 d . . . . .
N1 N 0.29992(9) 0.8694(3) 0.6980(2) 0.0590(7) Uani 1 1 d . . . . .
N2 N 0.27490(9) 0.9767(3) 0.7073(2) 0.0562(6) Uani 1 1 d . . . . .
N3 N 0.28417(9) 0.7816(3) 0.7796(2) 0.0515(6) Uani 1 1 d . . . . .
C1 C 0.21859(10) 0.7604(3) 0.9256(2) 0.0480(7) Uani 1 1 d . . . . .
C2 C 0.21272(12) 0.8021(3) 1.0389(3) 0.0557(8) Uani 1 1 d . . . . .
H2 H 0.229750 0.874952 1.065895 0.067 Uiso 1 1 calc R U . . .
C3 C 0.18204(13) 0.7371(4) 1.1123(3) 0.0638(9) Uani 1 1 d . . . . .
H3 H 0.178488 0.765467 1.188629 0.077 Uiso 1 1 calc R U . . .
C4 C 0.15657(11) 0.6298(3) 1.0721(3) 0.0555(8) Uani 1 1 d . . . . .
C5 C 0.16211(13) 0.5851(3) 0.9599(3) 0.0662(9) Uani 1 1 d . . . . .
H5 H 0.144867 0.512269 0.933560 0.079 Uiso 1 1 calc R U . . .
C6 C 0.19342(12) 0.6492(3) 0.8872(3) 0.0617(8) Uani 1 1 d . . . . .
H6 H 0.197855 0.618344 0.811835 0.074 Uiso 1 1 calc R U . . .
C7 C 0.24776(10) 0.8347(3) 0.8411(2) 0.0487(7) Uani 1 1 d . . . . .
C8 C 0.24228(10) 0.9596(3) 0.7950(3) 0.0490(7) Uani 1 1 d . . . . .
C9 C 0.20848(12) 1.0624(3) 0.8281(3) 0.0607(8) Uani 1 1 d . . . . .
C10 C 0.17325(17) 1.2674(4) 0.7802(4) 0.0889(12) Uani 1 1 d . . . . .
H10A H 0.142214 1.233562 0.802221 0.107 Uiso 1 1 calc R U . . .
H10B H 0.186344 1.315816 0.845691 0.107 Uiso 1 1 calc R U . . .
C11 C 0.1688(2) 1.3540(5) 0.6816(5) 0.1068(16) Uani 1 1 d . . . . .
H11A H 0.199667 1.387024 0.660342 0.160 Uiso 1 1 calc R U . . .
H11B H 0.148395 1.427140 0.701036 0.160 Uiso 1 1 calc R U . . .
H11C H 0.155418 1.305790 0.617589 0.160 Uiso 1 1 calc R U . . .
C12 C 0.30846(10) 0.6539(3) 0.7985(3) 0.0475(6) Uani 1 1 d . . . . .
H12 H 0.298347 0.622652 0.875180 0.057 Uiso 1 1 calc R U . . .
C13 C 0.36245(11) 0.6732(3) 0.8056(3) 0.0517(7) Uani 1 1 d . . . . .
H13 H 0.370034 0.751492 0.852508 0.062 Uiso 1 1 calc R U . . .
C14 C 0.38489(10) 0.6851(3) 0.6852(3) 0.0555(8) Uani 1 1 d . . . . .
H14 H 0.375887 0.769552 0.649101 0.067 Uiso 1 1 calc R U . . .
C15 C 0.36879(10) 0.5705(4) 0.6106(2) 0.0542(8) Uani 1 1 d . . . . .
H15 H 0.380719 0.486188 0.641592 0.065 Uiso 1 1 calc R U . . .
C16 C 0.31445(10) 0.5696(4) 0.6043(3) 0.0547(8) Uani 1 1 d . . . . .
H16 H 0.303583 0.653870 0.571090 0.066 Uiso 1 1 calc R U . . .
C17 C 0.41004(14) 0.5688(5) 0.9510(4) 0.0787(11) Uani 1 1 d . . . . .
C19 C 0.41642(15) 0.5003(6) 0.4496(4) 0.0928(14) Uani 1 1 d . . . . .
C20 C 0.29511(13) 0.4573(4) 0.5324(3) 0.0739(10) Uani 1 1 d . . . . .
H20A H 0.260949 0.450360 0.543136 0.089 Uiso 1 1 calc R U . . .
H20B H 0.301374 0.473422 0.450795 0.089 Uiso 1 1 calc R U . . .
C21 C 0.32388(16) 0.2407(5) 0.4907(3) 0.0848(12) Uani 1 1 d . . . . .
C22 C 0.42472(17) 0.4395(6) 0.9970(4) 0.1030(15) Uani 1 1 d . . . . .
H22A H 0.443694 0.452297 1.065429 0.155 Uiso 1 1 calc R U . . .
H22B H 0.443063 0.393214 0.939511 0.155 Uiso 1 1 calc R U . . .
H22C H 0.397006 0.388243 1.016250 0.155 Uiso 1 1 calc R U . . .
C23 C 0.51192(14) 0.7698(7) 0.7029(6) 0.130(2) Uani 1 1 d . . . . .
H23A H 0.517209 0.763315 0.785053 0.194 Uiso 1 1 calc R U . . .
H23B H 0.529679 0.843387 0.672375 0.194 Uiso 1 1 calc R U . . .
H23C H 0.522176 0.689400 0.665887 0.194 Uiso 1 1 calc R U . . .
C24 C 0.4299(3) 0.5358(11) 0.3285(5) 0.196(4) Uani 1 1 d . . . . .
H24A H 0.456562 0.483069 0.304619 0.294 Uiso 1 1 calc R U . . .
H24B H 0.438228 0.628129 0.325134 0.294 Uiso 1 1 calc R U . . .
H24C H 0.403423 0.519270 0.277701 0.294 Uiso 1 1 calc R U . . .
C25 C 0.35403(19) 0.1319(5) 0.5320(4) 0.0942(14) Uani 1 1 d . . . . .
H25A H 0.334896 0.054051 0.543696 0.141 Uiso 1 1 calc R U . . .
H25B H 0.368730 0.156777 0.604029 0.141 Uiso 1 1 calc R U . . .
H25C H 0.378212 0.113399 0.475364 0.141 Uiso 1 1 calc R U . . .
O1 O 0.44181(14) 0.8892(4) 0.6529(7) 0.171(3) Uani 1 1 d . . . . .
C26 C 0.46063(15) 0.7905(5) 0.6804(5) 0.0875(13) Uani 1 1 d . . . . .

loop_
_atom_site_aniso_label
_atom_site_aniso_U_11
_atom_site_aniso_U_22
_atom_site_aniso_U_33
_atom_site_aniso_U_23
_atom_site_aniso_U_13
_atom_site_aniso_U_12
Cl1 0.0763(6) 0.0887(7) 0.0821(6) 0.0211(5) 0.0262(5) 0.0025(5)
O2 0.132(3) 0.143(3) 0.106(3) 0.015(2) 0.027(2) 0.073(3)
O3 0.0895(17) 0.0571(14) 0.0691(15) 0.0035(12) 0.0070(12) 0.0205(13)
O4 0.0497(11) 0.0552(12) 0.0528(11) -0.0033(10) 0.0020(9) -0.0063(10)
O5 0.111(2) 0.0828(19) 0.0752(17) 0.0098(15) 0.0273(16) 0.0375(17)
O6 0.0594(12) 0.0633(14) 0.0501(10) -0.0020(10) -0.0110(9) 0.0030(11)
O7 0.142(3) 0.112(3) 0.126(3) -0.001(2) -0.076(2) -0.036(2)
O8 0.0425(12) 0.0850(17) 0.0956(18) 0.0062(15) -0.0004(11) -0.0122(12)
O9 0.0655(13) 0.104(2) 0.0515(12) 0.0156(13) 0.0116(11) 0.0250(14)
O10 0.0940(18) 0.0738(17) 0.0532(13) -0.0166(13) -0.0012(12) -0.0120(15)
O11 0.245(5) 0.178(4) 0.099(3) -0.072(3) -0.076(3) 0.089(4)
N1 0.0597(16) 0.0570(16) 0.0604(16) 0.0080(13) 0.0094(12) -0.0022(14)
N2 0.0533(14) 0.0530(15) 0.0625(15) 0.0056(13) 0.0008(12) 0.0010(12)
N3 0.0507(13) 0.0511(14) 0.0526(13) 0.0037(12) 0.0062(11) 0.0006(12)
C1 0.0494(16) 0.0496(17) 0.0450(14) -0.0024(13) 0.0002(12) 0.0061(13)
C2 0.0654(19) 0.0518(18) 0.0498(17) -0.0053(14) -0.0057(14) 0.0021(15)
C3 0.076(2) 0.069(2) 0.0463(16) 0.0031(16) 0.0077(16) 0.0103(19)
C4 0.0549(18) 0.0548(19) 0.0569(18) 0.0099(15) 0.0091(14) 0.0090(15)
C5 0.073(2) 0.053(2) 0.073(2) -0.0074(17) 0.0112(18) -0.0116(17)
C6 0.071(2) 0.060(2) 0.0539(17) -0.0130(16) 0.0141(15) -0.0082(17)
C7 0.0499(16) 0.0523(18) 0.0437(15) -0.0036(14) -0.0010(12) -0.0032(13)
C8 0.0531(16) 0.0439(16) 0.0500(15) -0.0044(14) -0.0025(13) -0.0037(14)
C9 0.071(2) 0.0517(18) 0.0597(19) -0.0035(16) -0.0036(16) 0.0052(17)
C10 0.108(3) 0.065(2) 0.093(3) -0.004(2) 0.001(3) 0.031(2)
C11 0.152(4) 0.062(2) 0.106(4) 0.012(3) 0.002(3) 0.026(3)
C12 0.0479(15) 0.0465(15) 0.0480(15) -0.0009(13) 0.0032(12) -0.0010(13)
C13 0.0526(16) 0.0473(17) 0.0551(16) -0.0083(14) -0.0035(13) -0.0021(14)
C14 0.0414(15) 0.063(2) 0.0623(17) 0.0081(15) 0.0066(13) -0.0034(14)
C15 0.0505(16) 0.067(2) 0.0454(15) 0.0018(15) 0.0006(13) 0.0026(15)
C16 0.0497(16) 0.068(2) 0.0469(16) 0.0001(15) -0.0015(12) -0.0034(15)
C17 0.067(2) 0.097(3) 0.072(2) 0.001(2) -0.0186(19) -0.005(2)
C19 0.070(2) 0.145(4) 0.063(2) -0.003(3) 0.0121(19) 0.036(3)
C20 0.062(2) 0.104(3) 0.0556(18) -0.014(2) -0.0082(15) 0.001(2)
C21 0.085(3) 0.113(3) 0.057(2) -0.027(2) -0.0047(19) -0.002(3)
C22 0.095(3) 0.124(4) 0.090(3) 0.009(3) -0.023(2) 0.022(3)
C23 0.050(2) 0.163(5) 0.176(5) -0.060(5) 0.014(3) -0.031(3)
C24 0.188(6) 0.318(12) 0.082(3) 0.060(5) 0.071(4) 0.132(7)
C25 0.130(4) 0.076(3) 0.076(3) -0.010(2) 0.010(3) -0.011(3)
O1 0.090(2) 0.076(2) 0.347(8) 0.004(4) 0.038(4) -0.021(2)
C26 0.059(2) 0.082(3) 0.121(4) -0.024(3) 0.024(2) -0.016(2)

loop_
_atom_type_symbol
_atom_type_description
_atom_type_scat_dispersion_real
_atom_type_scat_dispersion_imag
_atom_type_scat_source
C C 0.0033 0.0016 'International Tables Vol C Tables 4.2.6.8 and 6.1.1.4'
H H 0.0000 0.0000 'International Tables Vol C Tables 4.2.6.8 and 6.1.1.4'
Cl Cl 0.1484 0.1585 'International Tables Vol C Tables 4.2.6.8 and 6.1.1.4'
N N 0.0061 0.0033 'International Tables Vol C Tables 4.2.6.8 and 6.1.1.4'
O O 0.0106 0.0060 'International Tables Vol C Tables 4.2.6.8 and 6.1.1.4'

loop_
_geom_angle_atom_site_label_1
_geom_angle_atom_site_label_2
_geom_angle_atom_site_label_3
_geom_angle
_geom_angle_site_symmetry_1
_geom_angle_site_symmetry_3
_geom_angle_publ_flag
C9 O3 C10 115.4(3) . . ?
C12 O4 C16 115.5(2) . . ?
C17 O6 C13 118.7(3) . . ?
C26 O8 C14 117.2(3) . . ?
C19 O9 C15 117.4(3) . . ?
C21 O10 C20 118.1(3) . . ?
N2 N1 N3 108.0(2) . . ?
N1 N2 C8 108.5(3) . . ?
N1 N3 C12 121.2(2) . . ?
C7 N3 N1 110.4(2) . . ?
C7 N3 C12 128.2(2) . . ?
C2 C1 C6 118.9(3) . . ?
C2 C1 C7 122.4(3) . . ?
C6 C1 C7 118.6(3) . . ?
C1 C2 H2 119.6 . . ?
C3 C2 C1 120.8(3) . . ?
C3 C2 H2 119.6 . . ?
C2 C3 H3 120.2 . . ?
C2 C3 C4 119.6(3) . . ?
C4 C3 H3 120.2 . . ?
C3 C4 Cl1 120.4(3) . . ?
C3 C4 C5 120.9(3) . . ?
C5 C4 Cl1 118.6(3) . . ?
C4 C5 H5 120.3 . . ?
C6 C5 C4 119.3(3) . . ?
C6 C5 H5 120.3 . . ?
C1 C6 H6 119.7 . . ?
C5 C6 C1 120.5(3) . . ?
C5 C6 H6 119.7 . . ?
N3 C7 C1 124.3(3) . . ?
N3 C7 C8 104.1(3) . . ?
C8 C7 C1 131.0(3) . . ?
N2 C8 C7 108.9(3) . . ?
N2 C8 C9 122.5(3) . . ?
C7 C8 C9 128.6(3) . . ?
O3 C9 C8 112.9(3) . . ?
O5 C9 O3 122.9(3) . . ?
O5 C9 C8 124.2(3) . . ?
O3 C10 H10A 110.0 . . ?
O3 C10 H10B 110.0 . . ?
H10A C10 H10B 108.4 . . ?
C11 C10 O3 108.5(4) . . ?
C11 C10 H10A 110.0 . . ?
C11 C10 H10B 110.0 . . ?
C10 C11 H11A 109.5 . . ?
C10 C11 H11B 109.5 . . ?
C10 C11 H11C 109.5 . . ?
H11A C11 H11B 109.5 . . ?
H11A C11 H11C 109.5 . . ?
H11B C11 H11C 109.5 . . ?
O4 C12 N3 113.6(2) . . ?
O4 C12 H12 106.2 . . ?
O4 C12 C13 113.1(2) . . ?
N3 C12 H12 106.2 . . ?
N3 C12 C13 110.9(2) . . ?
C13 C12 H12 106.2 . . ?
O6 C13 C12 105.3(2) . . ?
O6 C13 H13 110.3 . . ?
O6 C13 C14 108.8(2) . . ?
C12 C13 H13 110.3 . . ?
C14 C13 C12 111.7(2) . . ?
C14 C13 H13 110.3 . . ?
O8 C14 C13 107.6(3) . . ?
O8 C14 H14 110.3 . . ?
O8 C14 C15 109.0(3) . . ?
C13 C14 H14 110.3 . . ?
C15 C14 C13 109.4(3) . . ?
C15 C14 H14 110.3 . . ?
O9 C15 C14 108.8(3) . . ?
O9 C15 H15 110.7 . . ?
O9 C15 C16 106.3(2) . . ?
C14 C15 H15 110.7 . . ?
C14 C15 C16 109.3(3) . . ?
C16 C15 H15 110.7 . . ?
O4 C16 C15 109.3(2) . . ?
O4 C16 H16 109.0 . . ?
O4 C16 C20 107.5(3) . . ?
C15 C16 H16 109.0 . . ?
C20 C16 C15 113.1(3) . . ?
C20 C16 H16 109.0 . . ?
O6 C17 C22 111.7(4) . . ?
O7 C17 O6 122.6(4) . . ?
O7 C17 C22 125.7(4) . . ?
O2 C19 O9 123.7(4) . . ?
O2 C19 C24 125.7(5) . . ?
O9 C19 C24 110.5(5) . . ?
O10 C20 C16 108.5(3) . . ?
O10 C20 H20A 110.0 . . ?
O10 C20 H20B 110.0 . . ?
C16 C20 H20A 110.0 . . ?
C16 C20 H20B 110.0 . . ?
H20A C20 H20B 108.4 . . ?
O10 C21 C25 113.1(3) . . ?
O11 C21 O10 122.1(5) . . ?
O11 C21 C25 124.8(5) . . ?
C17 C22 H22A 109.5 . . ?
C17 C22 H22B 109.5 . . ?
C17 C22 H22C 109.5 . . ?
H22A C22 H22B 109.5 . . ?
H22A C22 H22C 109.5 . . ?
H22B C22 H22C 109.5 . . ?
H23A C23 H23B 109.5 . . ?
H23A C23 H23C 109.5 . . ?
H23B C23 H23C 109.5 . . ?
C26 C23 H23A 109.5 . . ?
C26 C23 H23B 109.5 . . ?
C26 C23 H23C 109.5 . . ?
C19 C24 H24A 109.5 . . ?
C19 C24 H24B 109.5 . . ?
C19 C24 H24C 109.5 . . ?
H24A C24 H24B 109.5 . . ?
H24A C24 H24C 109.5 . . ?
H24B C24 H24C 109.5 . . ?
C21 C25 H25A 109.5 . . ?
C21 C25 H25B 109.5 . . ?
C21 C25 H25C 109.5 . . ?
H25A C25 H25B 109.5 . . ?
H25A C25 H25C 109.5 . . ?
H25B C25 H25C 109.5 . . ?
O8 C26 C23 111.1(5) . . ?
O1 C26 O8 121.5(4) . . ?
O1 C26 C23 127.4(5) . . ?

loop_
_geom_bond_atom_site_label_1
_geom_bond_atom_site_label_2
_geom_bond_distance
_geom_bond_site_symmetry_2
_geom_bond_publ_flag
Cl1 C4 1.729(3) . ?
O2 C19 1.170(6) . ?
O3 C9 1.328(4) . ?
O3 C10 1.458(4) . ?
O4 C12 1.388(3) . ?
O4 C16 1.447(4) . ?
O5 C9 1.208(4) . ?
O6 C13 1.429(4) . ?
O6 C17 1.346(4) . ?
O7 C17 1.184(5) . ?
O8 C14 1.438(4) . ?
O8 C26 1.349(5) . ?
O9 C15 1.439(4) . ?
O9 C19 1.362(5) . ?
O10 C20 1.446(5) . ?
O10 C21 1.324(5) . ?
O11 C21 1.177(5) . ?
N1 N2 1.295(4) . ?
N1 N3 1.364(3) . ?
N2 C8 1.375(4) . ?
N3 C7 1.355(4) . ?
N3 C12 1.473(4) . ?
C1 C2 1.381(4) . ?
C1 C6 1.397(4) . ?
C1 C7 1.475(4) . ?
C2 H2 0.9300 . ?
C2 C3 1.373(5) . ?
C3 H3 0.9300 . ?
C3 C4 1.377(5) . ?
C4 C5 1.378(5) . ?
C5 H5 0.9300 . ?
C5 C6 1.376(5) . ?
C6 H6 0.9300 . ?
C7 C8 1.375(4) . ?
C8 C9 1.456(4) . ?
C10 H10A 0.9700 . ?
C10 H10B 0.9700 . ?
C10 C11 1.438(6) . ?
C11 H11A 0.9600 . ?
C11 H11B 0.9600 . ?
C11 H11C 0.9600 . ?
C12 H12 0.9800 . ?
C12 C13 1.531(4) . ?
C13 H13 0.9800 . ?
C13 C14 1.528(4) . ?
C14 H14 0.9800 . ?
C14 C15 1.509(5) . ?
C15 H15 0.9800 . ?
C15 C16 1.528(4) . ?
C16 H16 0.9800 . ?
C16 C20 1.503(5) . ?
C17 C22 1.465(6) . ?
C19 C24 1.489(7) . ?
C20 H20A 0.9700 . ?
C20 H20B 0.9700 . ?
C21 C25 1.465(7) . ?
C22 H22A 0.9600 . ?
C22 H22B 0.9600 . ?
C22 H22C 0.9600 . ?
C23 H23A 0.9600 . ?
C23 H23B 0.9600 . ?
C23 H23C 0.9600 . ?
C23 C26 1.479(7) . ?
C24 H24A 0.9600 . ?
C24 H24B 0.9600 . ?
C24 H24C 0.9600 . ?
C25 H25A 0.9600 . ?
C25 H25B 0.9600 . ?
C25 H25C 0.9600 . ?
O1 C26 1.170(6) . ?

loop_
_geom_torsion_atom_site_label_1
_geom_torsion_atom_site_label_2
_geom_torsion_atom_site_label_3
_geom_torsion_atom_site_label_4
_geom_torsion
_geom_torsion_site_symmetry_1
_geom_torsion_site_symmetry_2
_geom_torsion_site_symmetry_3
_geom_torsion_site_symmetry_4
_geom_torsion_publ_flag
Cl1 C4 C5 C6 177.0(3) . . . . ?
O4 C12 C13 O6 -69.5(3) . . . . ?
O4 C12 C13 C14 48.4(4) . . . . ?
O4 C16 C20 O10 -72.2(3) . . . . ?
O6 C13 C14 O8 -53.8(3) . . . . ?
O6 C13 C14 C15 64.5(3) . . . . ?
O8 C14 C15 O9 -69.4(3) . . . . ?
O8 C14 C15 C16 174.8(2) . . . . ?
O9 C15 C16 O4 -177.1(3) . . . . ?
O9 C15 C16 C20 63.2(4) . . . . ?
N1 N2 C8 C7 -0.2(3) . . . . ?
N1 N2 C8 C9 179.9(3) . . . . ?
N1 N3 C7 C1 171.8(3) . . . . ?
N1 N3 C7 C8 -0.9(3) . . . . ?
N1 N3 C12 O4 -82.2(3) . . . . ?
N1 N3 C12 C13 46.4(4) . . . . ?
N2 N1 N3 C7 0.8(3) . . . . ?
N2 N1 N3 C12 -174.3(2) . . . . ?
N2 C8 C9 O3 15.3(4) . . . . ?
N2 C8 C9 O5 -164.3(3) . . . . ?
N3 N1 N2 C8 -0.3(3) . . . . ?
N3 C7 C8 N2 0.6(3) . . . . ?
N3 C7 C8 C9 -179.5(3) . . . . ?
N3 C12 C13 O6 161.6(2) . . . . ?
N3 C12 C13 C14 -80.5(3) . . . . ?
C1 C2 C3 C4 -0.5(5) . . . . ?
C1 C7 C8 N2 -171.3(3) . . . . ?
C1 C7 C8 C9 8.5(5) . . . . ?
C2 C1 C6 C5 2.2(5) . . . . ?
C2 C1 C7 N3 125.3(3) . . . . ?
C2 C1 C7 C8 -64.1(4) . . . . ?
C2 C3 C4 Cl1 -176.0(3) . . . . ?
C2 C3 C4 C5 1.2(5) . . . . ?
C3 C4 C5 C6 -0.3(5) . . . . ?
C4 C5 C6 C1 -1.4(5) . . . . ?
C6 C1 C2 C3 -1.2(5) . . . . ?
C6 C1 C7 N3 -59.3(4) . . . . ?
C6 C1 C7 C8 111.3(4) . . . . ?
C7 N3 C12 O4 103.6(3) . . . . ?
C7 N3 C12 C13 -127.7(3) . . . . ?
C7 C1 C2 C3 174.2(3) . . . . ?
C7 C1 C6 C5 -173.5(3) . . . . ?
C7 C8 C9 O3 -164.5(3) . . . . ?
C7 C8 C9 O5 15.9(6) . . . . ?
C9 O3 C10 C11 -173.6(4) . . . . ?
C10 O3 C9 O5 2.8(5) . . . . ?
C10 O3 C9 C8 -176.8(3) . . . . ?
C12 O4 C16 C15 58.3(4) . . . . ?
C12 O4 C16 C20 -178.6(2) . . . . ?
C12 N3 C7 C1 -13.5(4) . . . . ?
C12 N3 C7 C8 173.8(3) . . . . ?
C12 C13 C14 O8 -169.6(3) . . . . ?
C12 C13 C14 C15 -51.3(4) . . . . ?
C13 O6 C17 O7 2.0(6) . . . . ?
C13 O6 C17 C22 179.9(3) . . . . ?
C13 C14 C15 O9 173.2(2) . . . . ?
C13 C14 C15 C16 57.4(3) . . . . ?
C14 O8 C26 C23 177.7(4) . . . . ?
C14 O8 C26 O1 -0.4(8) . . . . ?
C14 C15 C16 O4 -59.7(4) . . . . ?
C14 C15 C16 C20 -179.4(3) . . . . ?
C15 O9 C19 O2 -1.9(7) . . . . ?
C15 O9 C19 C24 179.7(6) . . . . ?
C15 C16 C20 O10 48.5(4) . . . . ?
C16 O4 C12 N3 74.8(3) . . . . ?
C16 O4 C12 C13 -52.7(3) . . . . ?
C17 O6 C13 C12 -130.0(3) . . . . ?
C17 O6 C13 C14 110.1(3) . . . . ?
C19 O9 C15 C14 117.5(4) . . . . ?
C19 O9 C15 C16 -124.8(4) . . . . ?
C20 O10 C21 O11 -9.4(7) . . . . ?
C20 O10 C21 C25 170.7(4) . . . . ?
C21 O10 C20 C16 -149.9(3) . . . . ?
C26 O8 C14 C13 -110.0(4) . . . . ?
C26 O8 C14 C15 131.5(3) . . . . ?

loop_
_smtbx_masks_void_nr
_smtbx_masks_void_average_x
_smtbx_masks_void_average_y
_smtbx_masks_void_average_z
_smtbx_masks_void_volume
_smtbx_masks_void_count_electrons
_smtbx_masks_void_content
1 0.000 0.000 0.195 8.2 0.0 ?
2 0.000 0.500 0.778 314.8 92.5 '2 CHCl3'
3 0.500 0.000 0.222 314.8 92.5 '2 CHCl3'
4 0.500 0.500 0.805 8.2 0.0 ?
